data_4514618
loop_
_publ_author_name
'Nugent, Jeremy'
'Arroniz, Carlos'
'Shire, Bethany R.'
'Sterling, Alistair J.'
'Pickford, Helena D.'
'Wong, Marie L. J.'
'Mansfield, Steven J.'
'Caputo, Dimitri F. J.'
'Owen, Benjamin'
'Mousseau, James J.'
'Duarte, Fernanda'
'Anderson, Edward A.'

_publ_section_title
;
 A General Route to Bicyclo[1.1.1]pentanes through Photoredox Catalysis
;
_journal_issue 10
_journal_name_full 'ACS Catalysis'
_journal_page_first 9568
_journal_paper_doi 10.1021/acscatal.9b03190
_journal_volume 9
_journal_year 2019
_chemical_compound_source synthetic
_chemical_formula_moiety 'C20 H26 I1 N1 O2 S1'
_chemical_formula_sum 'C20 H26 I N O2 S'
_chemical_formula_weight 471.40
_space_group_IT_number 14
_space_group_name_Hall '-P 2ybc'
_space_group_name_H-M_alt 'P 1 21/c 1'
_symmetry_cell_setting monoclinic
_symmetry_space_group_name_Hall '-P 2ybc'
_symmetry_space_group_name_H-M 'P 1 21/c 1'
_atom_sites_solution_hydrogens difmap
_atom_sites_solution_primary other
_audit_creation_date 2019-03-21
_audit_creation_method CRYSTALS_ver_14.61_build_6236
_cell_angle_alpha 90
_cell_angle_beta 91.862(5)
_cell_angle_gamma 90
_cell_formula_units_Z 4
_cell_length_a 12.2416(7)
_cell_length_b 20.4922(11)
_cell_length_c 7.9382(4)
_cell_measurement_reflns_used 5100
_cell_measurement_temperature 100
_cell_measurement_theta_max 24
_cell_measurement_theta_min 2
_cell_volume 1990.30(19)
_computing_cell_refinement 'CrysAlisPro, (Agilent, 2011)'
_computing_data_collection 'Diamond GDA'
_computing_data_reduction 'CrysAlisPro, (Agilent, 2011)'
_computing_molecular_graphics 'CAMERON (Watkin et al., 1996)'
_computing_publication_material 'CRYSTALS (Betteridge et al., 2003)'
_computing_structure_refinement 'CRYSTALS (Betteridge et al., 2003)'
_computing_structure_solution 'Superflip (Palatinus & Chapuis, 2007)'
_diffrn_ambient_temperature 100
_diffrn_detector 'Pilatus 2M'
_diffrn_measured_fraction_theta_full 0.996
_diffrn_measured_fraction_theta_max 0.996
_diffrn_measurement_device 'Pilatus 2M detector on Crystal Logic diffractometer'
_diffrn_measurement_device_type 'Photon counting area detector'
_diffrn_measurement_method \w
_diffrn_radiation_monochromator Synchrotron
_diffrn_radiation_type Synchrotron
_diffrn_radiation_wavelength 0.68890
_diffrn_reflns_av_R_equivalents 0.172
_diffrn_reflns_av_sigmaI/netI 0.434
_diffrn_reflns_limit_h_max 15
_diffrn_reflns_limit_h_min -15
_diffrn_reflns_limit_k_max 25
_diffrn_reflns_limit_k_min -25
_diffrn_reflns_limit_l_max 9
_diffrn_reflns_limit_l_min -9
_diffrn_reflns_number 28866
_diffrn_reflns_theta_full 25.584
_diffrn_reflns_theta_max 25.584
_diffrn_reflns_theta_min 1.613
_diffrn_source Synchrotron
_diffrn_standards_number 0
_exptl_absorpt_coefficient_mu 1.727
_exptl_absorpt_correction_T_max 0.99
_exptl_absorpt_correction_T_min 0.49
_exptl_absorpt_correction_type multi-scan
_exptl_absorpt_process_details 'CrysAlisPro, (Agilent, 2011)'
_exptl_crystal_colour colourless
_exptl_crystal_density_diffrn 1.573
_exptl_crystal_density_meas ?
_exptl_crystal_density_method 'not measured'
_exptl_crystal_description needle
_exptl_crystal_F_000 952
_exptl_crystal_size_max 0.085
_exptl_crystal_size_mid 0.010
_exptl_crystal_size_min 0.005
_refine_diff_density_max 3.00
_refine_diff_density_min -1.52
_refine_ls_extinction_method None
_refine_ls_goodness_of_fit_ref 0.9900
_refine_ls_hydrogen_treatment constr
_refine_ls_matrix_type full
_refine_ls_number_parameters 226
_refine_ls_number_reflns 4070
_refine_ls_number_restraints 0
_refine_ls_R_factor_all 0.1421
_refine_ls_R_factor_gt 0.0861
_refine_ls_shift/su_max 0.0002202
_refine_ls_shift/su_mean 0.0000137
_refine_ls_structure_factor_coef Fsqd
_refine_ls_weighting_details
;
 Method= Modified Sheldrick 
 w=1/[\s^2^(F^2^) + ( 0.03P)^2^ +10.94P] 
 ,where P=(max(Fo^2^,0) + 2Fc^2^)/3 
;
_refine_ls_weighting_scheme calc
_refine_ls_wR_factor_all 0.2630
_refine_ls_wR_factor_gt 0.2199
_refine_ls_wR_factor_ref 0.2630
_reflns_limit_h_max 15
_reflns_limit_h_min -15
_reflns_limit_k_max 25
_reflns_limit_k_min 0
_reflns_limit_l_max 9
_reflns_limit_l_min 0
_reflns_number_gt 2314
_reflns_number_total 4086
_reflns_threshold_expression I>2.0\s(I)
_oxford_diffrn_Wilson_B_factor 4.26
_oxford_diffrn_Wilson_scale 1.85
_oxford_refine_ls_r_factor_ref 0.1421
_oxford_refine_ls_scale 0.835(6)
_oxford_reflns_number_all 4070
_oxford_reflns_threshold_expression_ref I>-3.0\s(I)
_oxford_structure_analysis_title 026eaa18
_cod_data_source_file cs9b03190_si_002.cif
_cod_data_source_block 77
_cod_depositor_comments
;
The following automatic conversions were performed:

'_atom_sites_solution_primary' value 'Other' changed to 'other'
according to
/home/data/users/saulius/crontab/automatic-downloads/current/ACS/lib/dictionaries/cif_core.dic
dictionary named 'cif_core.dic' version 2.4.2 from 2011-04-26.

'_exptl_crystal_density_meas' value 'not measured' was changed to '?'
- the value is perceived as not measured.

Automatic conversion script
Id: cif_fix_values 4973 2017-02-22 13:04:09Z antanas 
;
_cod_original_sg_symbol_H-M 'P 21/c'
_cod_original_formula_sum 'C20 H26 I1 N1 O2 S1'
_cod_database_code 4514618

loop_
_symmetry_equiv_pos_as_xyz
x,y,z
-x,-y,-z
x,-y+1/2,z+1/2
-x,y+1/2,-z+1/2

loop_
_atom_site_label
_atom_site_type_symbol
_atom_site_fract_x
_atom_site_fract_y
_atom_site_fract_z
_atom_site_U_iso_or_equiv
_atom_site_occupancy
_atom_site_adp_type
_atom_site_refinement_flags_posn
I1 I 0.62003(6) 0.49343(4) -0.34223(9) 0.0743 1.0000 Uani .
C2 C 0.6905(8) 0.5313(5) -0.1119(12) 0.0521 1.0000 Uani .
C3 C 0.6530(10) 0.5171(7) 0.0618(14) 0.0814 1.0000 Uani .
C4 C 0.7496(7) 0.5652(5) 0.0841(11) 0.0481 1.0000 Uani .
C5 C 0.7033(10) 0.6055(6) -0.0691(13) 0.0712 1.0000 Uani .
C6 C 0.8115(9) 0.5226(5) -0.0496(13) 0.0567 1.0000 Uani .
C7 C 0.7919(7) 0.5932(5) 0.2474(11) 0.0463 1.0000 Uani .
C8 C 0.7030(8) 0.6332(6) 0.3278(12) 0.0590 1.0000 Uani .
C9 C 0.7425(8) 0.6641(5) 0.4936(12) 0.0550 1.0000 Uani .
C10 C 0.8429(9) 0.7058(5) 0.4693(13) 0.0577 1.0000 Uani .
C11 C 0.9335(8) 0.6696(5) 0.3874(12) 0.0502 1.0000 Uani .
C12 C 0.8980(7) 0.6308(5) 0.2280(12) 0.0465 1.0000 Uani .
C13 C 0.9963(7) 0.5879(4) 0.1985(12) 0.0466 1.0000 Uani .
C14 C 1.0478(9) 0.5744(5) 0.3716(12) 0.0581 1.0000 Uani .
N15 N 0.9875(6) 0.6173(3) 0.4886(9) 0.0425 1.0000 Uani .
S16 S 1.0520(2) 0.63169(11) 0.6690(3) 0.0497 1.0000 Uani .
O17 O 0.9817(6) 0.6694(3) 0.7724(8) 0.0545 1.0000 Uani .
O18 O 1.0925(6) 0.5704(3) 0.7310(9) 0.0617 1.0000 Uani .
C19 C 1.1653(8) 0.6805(5) 0.6254(12) 0.0516 1.0000 Uani .
C20 C 1.1520(8) 0.7479(4) 0.6004(12) 0.0502 1.0000 Uani .
C21 C 1.2423(8) 0.7850(5) 0.5705(12) 0.0550 1.0000 Uani .
C22 C 1.3458(9) 0.7577(6) 0.5614(14) 0.0649 1.0000 Uani .
C23 C 1.4443(11) 0.8018(7) 0.5340(19) 0.0957 1.0000 Uani .
C24 C 1.3569(9) 0.6915(7) 0.5826(16) 0.0756 1.0000 Uani .
C25 C 1.2671(9) 0.6521(6) 0.6147(14) 0.0628 1.0000 Uani .
H31 H 0.5813 0.5325 0.0909 0.0981 1.0000 Uiso R
H32 H 0.6635 0.4731 0.1044 0.0980 1.0000 Uiso R
H51 H 0.7548 0.6302 -0.1352 0.0850 1.0000 Uiso R
H52 H 0.6369 0.6307 -0.0587 0.0848 1.0000 Uiso R
H62 H 0.8672 0.5442 -0.1115 0.0678 1.0000 Uiso R
H61 H 0.8363 0.4793 -0.0191 0.0677 1.0000 Uiso R
H71 H 0.8079 0.5566 0.3225 0.0559 1.0000 Uiso R
H82 H 0.6802 0.6680 0.2519 0.0709 1.0000 Uiso R
H81 H 0.6409 0.6052 0.3490 0.0707 1.0000 Uiso R
H91 H 0.6842 0.6910 0.5340 0.0660 1.0000 Uiso R
H92 H 0.7599 0.6303 0.5757 0.0661 1.0000 Uiso R
H101 H 0.8682 0.7217 0.5778 0.0690 1.0000 Uiso R
H102 H 0.8218 0.7424 0.3991 0.0689 1.0000 Uiso R
H111 H 0.9897 0.7012 0.3572 0.0599 1.0000 Uiso R
H121 H 0.8888 0.6616 0.1347 0.0559 1.0000 Uiso R
H131 H 1.0489 0.6099 0.1276 0.0559 1.0000 Uiso R
H132 H 0.9750 0.5473 0.1454 0.0562 1.0000 Uiso R
H142 H 1.1248 0.5853 0.3745 0.0698 1.0000 Uiso R
H141 H 1.0395 0.5288 0.4025 0.0701 1.0000 Uiso R
H201 H 1.0832 0.7669 0.6045 0.0599 1.0000 Uiso R
H211 H 1.2339 0.8300 0.5572 0.0659 1.0000 Uiso R
H231 H 1.4980 0.7786 0.4726 0.1440 1.0000 Uiso R
H232 H 1.4748 0.8145 0.6417 0.1440 1.0000 Uiso R
H233 H 1.4218 0.8399 0.4714 0.1441 1.0000 Uiso R
H241 H 1.4259 0.6731 0.5765 0.0910 1.0000 Uiso R
H251 H 1.2754 0.6073 0.6293 0.0748 1.0000 Uiso R

loop_
_atom_site_aniso_label
_atom_site_aniso_U_11
_atom_site_aniso_U_22
_atom_site_aniso_U_33
_atom_site_aniso_U_23
_atom_site_aniso_U_13
_atom_site_aniso_U_12
I1 0.0645(6) 0.1094(8) 0.0486(5) -0.0185(4) -0.0067(4) -0.0194(4)
C2 0.055(6) 0.058(6) 0.042(5) -0.011(4) -0.014(4) -0.002(5)
C3 0.059(7) 0.136(12) 0.049(7) -0.018(7) -0.003(5) -0.027(7)
C4 0.044(5) 0.059(6) 0.042(5) -0.002(4) 0.000(4) -0.001(4)
C5 0.082(8) 0.083(8) 0.048(6) -0.008(5) -0.022(5) 0.029(6)
C6 0.063(7) 0.059(6) 0.048(6) -0.009(5) -0.001(5) -0.006(5)
C7 0.050(5) 0.050(6) 0.038(5) 0.003(4) 0.000(4) -0.011(4)
C8 0.052(6) 0.087(8) 0.039(5) 0.003(5) 0.001(4) 0.002(5)
C9 0.058(6) 0.065(7) 0.042(5) -0.012(5) 0.007(4) 0.007(5)
C10 0.072(7) 0.057(6) 0.044(5) -0.005(5) -0.014(5) 0.012(5)
C11 0.061(6) 0.039(5) 0.050(6) 0.006(4) -0.011(5) -0.005(4)
C12 0.050(5) 0.046(6) 0.043(5) 0.005(4) 0.000(4) 0.004(4)
C13 0.047(5) 0.043(5) 0.050(6) 0.001(4) 0.005(4) -0.006(4)
C14 0.071(7) 0.043(6) 0.060(6) -0.004(5) -0.010(5) 0.007(5)
N15 0.054(5) 0.030(4) 0.043(4) -0.002(3) -0.008(3) -0.008(3)
S16 0.0613(15) 0.0389(13) 0.0479(14) 0.0031(10) -0.0124(11) -0.0092(11)
O17 0.066(4) 0.055(4) 0.042(4) -0.001(3) 0.006(3) -0.012(3)
O18 0.088(5) 0.033(4) 0.062(4) 0.012(3) -0.028(4) -0.009(3)
C19 0.054(6) 0.048(6) 0.052(6) -0.007(4) -0.014(4) -0.001(5)
C20 0.056(6) 0.038(5) 0.056(6) 0.005(4) -0.010(5) -0.012(4)
C21 0.060(6) 0.050(6) 0.055(6) 0.001(5) -0.002(5) -0.011(5)
C22 0.052(6) 0.066(8) 0.075(8) -0.001(6) -0.012(5) -0.022(5)
C23 0.068(8) 0.106(11) 0.112(11) 0.004(9) -0.017(8) -0.034(8)
C24 0.050(6) 0.092(10) 0.085(9) -0.018(7) -0.008(6) 0.007(6)
C25 0.060(7) 0.060(7) 0.067(7) -0.012(5) -0.019(5) -0.003(5)

loop_
_atom_type_symbol
_atom_type_scat_dispersion_real
_atom_type_scat_dispersion_imag
_atom_type_scat_Cromer_Mann_a1
_atom_type_scat_Cromer_Mann_b1
_atom_type_scat_Cromer_Mann_a2
_atom_type_scat_Cromer_Mann_b2
_atom_type_scat_Cromer_Mann_a3
_atom_type_scat_Cromer_Mann_b3
_atom_type_scat_Cromer_Mann_a4
_atom_type_scat_Cromer_Mann_b4
_atom_type_scat_Cromer_Mann_c
_atom_type_scat_source
C 0.0020 0.0020 2.3100 20.8439 1.0200 10.2075 1.5886 0.5687 0.8650 51.6512 0.2156 'International Tables Vol C 4.2.6.8 and 6.1.1.4'
H 0.0000 0.0000 0.4930 10.5109 0.3229 26.1257 0.1402 3.1424 0.0408 57.7998 0.0030 'International Tables Vol C 4.2.6.8 and 6.1.1.4'
N 0.0040 0.0030 12.2126 0.0057 3.1322 9.8933 2.0125 28.9975 1.1663 0.5826 -11.5290 'International Tables Vol C 4.2.6.8 and 6.1.1.4'
O 0.0070 0.0060 3.0485 13.2771 2.2868 5.7011 1.5463 0.3239 0.8670 32.9089 0.2508 'International Tables Vol C 4.2.6.8 and 6.1.1.4'
S 0.1050 0.1160 6.9053 1.4679 5.2034 22.2151 1.4379 0.2536 1.5863 56.1720 0.8669 'International Tables Vol C 4.2.6.8 and 6.1.1.4'
I -0.7740 1.7190 20.1472 4.3470 18.9949 0.3814 7.5138 27.7660 2.2735 66.8776 4.0712 'International Tables Vol C 4.2.6.8 and 6.1.1.4'

loop_
_geom_angle_atom_site_label_1
_geom_angle_atom_site_label_2
_geom_angle_atom_site_label_3
_geom_angle
_geom_angle_publ_flag
I1 C2 C3 126.1(7) yes
I1 C2 C5 124.9(7) yes
C3 C2 C5 91.1(9) yes
I1 C2 C6 125.6(7) yes
C3 C2 C6 90.1(8) yes
C5 C2 C6 87.4(7) yes
C2 C3 C4 74.1(7) yes
C2 C3 H31 117.7 no
C4 C3 H31 117.4 no
C2 C3 H32 117.4 no
C4 C3 H32 117.5 no
H31 C3 H32 109.3 no
C3 C4 C5 89.5(9) yes
C3 C4 C6 87.3(8) yes
C5 C4 C6 86.5(7) yes
C3 C4 C7 125.9(8) yes
C5 C4 C7 125.5(9) yes
C6 C4 C7 129.1(8) yes
C4 C5 C2 71.8(7) yes
C4 C5 H51 118.0 no
C2 C5 H51 116.8 no
C4 C5 H52 119.9 no
C2 C5 H52 117.3 no
H51 C5 H52 109.1 no
C2 C6 C4 71.3(7) yes
C2 C6 H62 117.9 no
C4 C6 H62 116.8 no
C2 C6 H61 118.2 no
C4 C6 H61 119.4 no
H62 C6 H61 109.2 no
C4 C7 C8 109.8(8) yes
C4 C7 C12 112.3(7) yes
C8 C7 C12 113.2(8) yes
C4 C7 H71 107.1 no
C8 C7 H71 106.8 no
C12 C7 H71 107.2 no
C7 C8 C9 112.1(8) yes
C7 C8 H82 109.4 no
C9 C8 H82 107.9 no
C7 C8 H81 109.3 no
C9 C8 H81 108.9 no
H82 C8 H81 109.3 no
C8 C9 C10 111.1(8) yes
C8 C9 H91 107.9 no
C10 C9 H91 109.3 no
C8 C9 H92 109.9 no
C10 C9 H92 109.1 no
H91 C9 H92 109.5 no
C9 C10 C11 113.0(8) yes
C9 C10 H101 108.4 no
C11 C10 H101 109.5 no
C9 C10 H102 108.1 no
C11 C10 H102 108.7 no
H101 C10 H102 109.1 no
C10 C11 C12 114.7(8) yes
C10 C11 N15 116.5(8) yes
C12 C11 N15 100.3(7) yes
C10 C11 H111 108.3 no
C12 C11 H111 108.7 no
N15 C11 H111 107.8 no
C11 C12 C7 113.4(7) yes
C11 C12 C13 102.9(7) yes
C7 C12 C13 114.0(8) yes
C11 C12 H121 108.1 no
C7 C12 H121 109.0 no
C13 C12 H121 109.3 no
C12 C13 C14 105.9(7) yes
C12 C13 H131 111.2 no
C14 C13 H131 110.0 no
C12 C13 H132 111.3 no
C14 C13 H132 109.7 no
H131 C13 H132 108.8 no
C13 C14 N15 104.9(8) yes
C13 C14 H142 110.8 no
N15 C14 H142 110.6 no
C13 C14 H141 111.0 no
N15 C14 H141 110.6 no
H142 C14 H141 109.0 no
C14 N15 C11 108.1(7) yes
C14 N15 S16 114.6(6) yes
C11 N15 S16 122.5(6) yes
N15 S16 O17 108.4(4) yes
N15 S16 O18 107.1(4) yes
O17 S16 O18 119.0(4) yes
N15 S16 C19 106.9(4) yes
O17 S16 C19 107.3(4) yes
O18 S16 C19 107.5(5) yes
S16 C19 C20 120.0(8) yes
S16 C19 C25 119.5(8) yes
C20 C19 C25 120.4(10) yes
C19 C20 C21 118.7(10) yes
C19 C20 H201 120.5 no
C21 C20 H201 120.8 no
C20 C21 C22 122.0(10) yes
C20 C21 H211 118.7 no
C22 C21 H211 119.4 no
C21 C22 C23 119.6(11) yes
C21 C22 C24 118.6(10) yes
C23 C22 C24 121.8(12) yes
C22 C23 H231 109.7 no
C22 C23 H232 108.7 no
H231 C23 H232 109.6 no
C22 C23 H233 109.8 no
H231 C23 H233 109.3 no
H232 C23 H233 109.7 no
C22 C24 C25 121.3(11) yes
C22 C24 H241 118.9 no
C25 C24 H241 119.8 no
C24 C25 C19 119.0(11) yes
C24 C25 H251 120.7 no
C19 C25 H251 120.2 no

loop_
_geom_bond_atom_site_label_1
_geom_bond_atom_site_label_2
_geom_bond_distance
_geom_bond_publ_flag
I1 C2 2.141(9) yes
C2 C3 1.496(16) yes
C2 C5 1.565(16) yes
C2 C6 1.557(14) yes
C3 C4 1.545(15) yes
C3 H31 0.968 no
C3 H32 0.970 no
C4 C5 1.561(14) yes
C4 C6 1.587(14) yes
C4 C7 1.494(12) yes
C5 H51 0.974 no
C5 H52 0.970 no
C6 H62 0.961 no
C6 H61 0.965 no
C7 C8 1.520(14) yes
C7 C12 1.523(12) yes
C7 H71 0.973 no
C8 C9 1.525(13) yes
C8 H82 0.969 no
C8 H81 0.971 no
C9 C10 1.515(14) yes
C9 H91 0.966 no
C9 H92 0.969 no
C10 C11 1.500(14) yes
C10 H101 0.962 no
C10 H102 0.964 no
C11 C12 1.545(13) yes
C11 N15 1.483(11) yes
C11 H111 0.980 no
C12 C13 1.514(12) yes
C12 H121 0.978 no
C13 C14 1.519(13) yes
C13 H131 0.980 no
C13 H132 0.965 no
C14 N15 1.492(12) yes
C14 H142 0.968 no
C14 H141 0.972 no
N15 S16 1.640(7) yes
S16 O17 1.434(7) yes
S16 O18 1.432(7) yes
S16 C19 1.754(10) yes
C19 C20 1.404(13) yes
C19 C25 1.381(14) yes
C20 C21 1.368(13) yes
C20 H201 0.930 no
C21 C22 1.388(15) yes
C21 H211 0.934 no
C22 C23 1.529(15) yes
C22 C24 1.372(17) yes
C23 H231 0.958 no
C23 H232 0.958 no
C23 H233 0.960 no
C24 C25 1.394(16) yes
C24 H241 0.929 no
C25 H251 0.930 no

loop_
_geom_hbond_atom_site_label_D
_geom_hbond_atom_site_label_H
_geom_hbond_atom_site_label_A
_geom_hbond_angle_DHA
_geom_hbond_distance_DH
_geom_hbond_distance_HA
_geom_hbond_distance_DA
_geom_hbond_publ_flag
C10 H101 O17 128 0.96 2.31 2.994(15) yes
C13 H132 C6 129 0.96 2.54 3.239(15) yes
